data_4068826
loop_
_publ_author_name
'Beer, Stephan'
'Brandhorst, Kai'
'Hrib, Cristian G.'
'Wu, Xian'
'Haberlag, Birte'
'Grunenberg, J\"org'
'Jones, Peter G.'
'Tamm, Matthias'

_publ_section_title
;
 Experimental and Theoretical Investigations of Catalytic Alkyne
 Cross-Metathesis with Imidazolin-2-iminato Tungsten Alkylidyne Complexes
;
_journal_issue 5
_journal_name_full Organometallics
_journal_page_first 1534
_journal_paper_doi 10.1021/om801119t
_journal_volume 28
_journal_year 2009
_chemical_formula_sum 'C40 H63 N3 O2 W'
_chemical_formula_weight 801.78
_chemical_name_systematic
;
 ?
;
_space_group_IT_number 2
_symmetry_cell_setting triclinic
_symmetry_space_group_name_Hall '-P 1'
_symmetry_space_group_name_H-M 'P -1'
_atom_sites_solution_hydrogens geom
_atom_sites_solution_primary direct
_atom_sites_solution_secondary difmap
_audit_creation_method SHELXL-97
_cell_angle_alpha 108.379(10)
_cell_angle_beta 95.936(10)
_cell_angle_gamma 99.252(10)
_cell_formula_units_Z 4
_cell_length_a 11.2439(14)
_cell_length_b 18.7446(18)
_cell_length_c 20.785(3)
_cell_measurement_reflns_used 28126
_cell_measurement_temperature 100(2)
_cell_measurement_theta_max 32.5727
_cell_measurement_theta_min 2.5483
_cell_volume 4047.2(9)
_computing_cell_refinement
;
CrysAlis RED, Oxford Diffraction Ltd.,
Version 1.171.32.24 (release 21-04-2008 CrysAlis171 .NET)
(compiled Apr 21 2008,18:23:10)
;
_computing_data_collection
;
CrysAlis CCD, Oxford Diffraction Ltd.,
Version 1.171.32.24 (release 21-04-2008 CrysAlis171 .NET)
(compiled Apr 21 2008,18:23:10)
;
_computing_data_reduction
;
CrysAlis RED, Oxford Diffraction Ltd.,
Version 1.171.32.24 (release 21-04-2008 CrysAlis171 .NET)
(compiled Apr 21 2008,18:23:10)
;
_computing_molecular_graphics 'Siemens XP'
_computing_publication_material SHELXL-97
_computing_structure_refinement 'SHELXL-97 (Sheldrick, 1997)'
_computing_structure_solution 'SHELXS-97 (Sheldrick, 1990)'
_diffrn_ambient_temperature 293(2)
_diffrn_detector_area_resol_mean 16.1057
_diffrn_measured_fraction_theta_full 0.997
_diffrn_measured_fraction_theta_max 0.997
_diffrn_measurement_device_type 'Oxford Diffraction Xcalibur S'
_diffrn_measurement_method \w-scan
_diffrn_radiation_monochromator graphite
_diffrn_radiation_source 'Enhance (Mo) X-ray Source'
_diffrn_radiation_type 'Mo K\a'
_diffrn_radiation_wavelength 0.71073
_diffrn_reflns_av_R_equivalents 0.0550
_diffrn_reflns_av_sigmaI/netI 0.0722
_diffrn_reflns_limit_h_max 14
_diffrn_reflns_limit_h_min -14
_diffrn_reflns_limit_k_max 23
_diffrn_reflns_limit_k_min -23
_diffrn_reflns_limit_l_max 25
_diffrn_reflns_limit_l_min -25
_diffrn_reflns_number 67698
_diffrn_reflns_theta_full 26.00
_diffrn_reflns_theta_max 26.37
_diffrn_reflns_theta_min 2.56
_exptl_absorpt_coefficient_mu 2.888
_exptl_absorpt_correction_T_max 1.00000
_exptl_absorpt_correction_T_min 0.91600
_exptl_absorpt_correction_type multi-scan
_exptl_absorpt_process_details
;
CrysAlis RED, Oxford Diffraction Ltd.,
Version 1.171.32.24 (release 21-04-2008 CrysAlis171 .NET)
(compiled Apr 21 2008,18:23:10)
;
_exptl_crystal_colour 'pale yellow'
_exptl_crystal_density_diffrn 1.316
_exptl_crystal_density_method 'not measured'
_exptl_crystal_description prism
_exptl_crystal_F_000 1656
_exptl_crystal_size_max 0.17
_exptl_crystal_size_mid 0.16
_exptl_crystal_size_min 0.12
_refine_diff_density_max 4.668
_refine_diff_density_min -2.060
_refine_diff_density_rms 0.184
_refine_ls_extinction_method none
_refine_ls_goodness_of_fit_ref 0.921
_refine_ls_hydrogen_treatment 'rigid methyls, others riding'
_refine_ls_matrix_type full
_refine_ls_number_parameters 863
_refine_ls_number_reflns 16480
_refine_ls_number_restraints 0
_refine_ls_restrained_S_all 0.921
_refine_ls_R_factor_all 0.0610
_refine_ls_R_factor_gt 0.0403
_refine_ls_shift/su_max 0.005
_refine_ls_shift/su_mean 0.000
_refine_ls_structure_factor_coef Fsqd
_refine_ls_weighting_details 'calc w=1/[\s^2^(Fo^2^)+(0.0592P)^2^] where P=(Fo^2^+2Fc^2^)/3'
_refine_ls_weighting_scheme calc
_refine_ls_wR_factor_gt 0.0965
_refine_ls_wR_factor_ref 0.0992
_reflns_number_gt 11273
_reflns_number_total 16480
_reflns_threshold_expression >2sigma(I)
_cod_data_source_file om801119t_si_006.cif
_cod_data_source_block 4b
_cod_original_cell_volume 4047.3(8)
_cod_database_code 4068826

loop_
_symmetry_equiv_pos_as_xyz
'x, y, z'
'-x, -y, -z'

loop_
_atom_site_label
_atom_site_type_symbol
_atom_site_fract_x
_atom_site_fract_y
_atom_site_fract_z
_atom_site_U_iso_or_equiv
_atom_site_adp_type
_atom_site_occupancy
_atom_site_symmetry_multiplicity
_atom_site_calc_flag
_atom_site_refinement_flags
W1 W 0.400136(18) 0.271014(12) 0.779695(11) 0.01603(7) Uani 1 1 d .
O1 O 0.4242(3) 0.2741(2) 0.87154(19) 0.0216(8) Uani 1 1 d .
O2 O 0.3029(3) 0.1756(2) 0.7241(2) 0.0252(9) Uani 1 1 d .
N1 N 0.5497(4) 0.2909(2) 0.7498(2) 0.0195(10) Uani 1 1 d .
N2 N 0.7609(4) 0.3498(2) 0.7667(2) 0.0165(9) Uani 1 1 d .
N3 N 0.6723(4) 0.2759(2) 0.6621(2) 0.0182(10) Uani 1 1 d .
C1 C 0.3219(5) 0.3440(3) 0.7745(3) 0.0225(12) Uani 1 1 d .
C2 C 0.2647(5) 0.4104(3) 0.7705(3) 0.0262(13) Uani 1 1 d .
C3 C 0.3661(5) 0.4796(3) 0.7805(4) 0.0348(15) Uani 1 1 d .
H3A H 0.4188 0.4916 0.8235 0.052 Uiso 1 1 calc R
H3B H 0.3307 0.5229 0.7805 0.052 Uiso 1 1 calc R
H3C H 0.4126 0.4678 0.7436 0.052 Uiso 1 1 calc R
C4 C 0.1854(6) 0.4316(4) 0.8269(3) 0.0357(15) Uani 1 1 d .
H4A H 0.1256 0.3871 0.8231 0.054 Uiso 1 1 calc R
H4B H 0.1449 0.4712 0.8216 0.054 Uiso 1 1 calc R
H4C H 0.2362 0.4496 0.8712 0.054 Uiso 1 1 calc R
C5 C 0.1847(5) 0.3897(4) 0.7000(3) 0.0322(14) Uani 1 1 d .
H5A H 0.2350 0.3814 0.6648 0.048 Uiso 1 1 calc R
H5B H 0.1445 0.4311 0.6996 0.048 Uiso 1 1 calc R
H5C H 0.1246 0.3438 0.6917 0.048 Uiso 1 1 calc R
C6 C 0.6500(4) 0.3053(3) 0.7284(3) 0.0145(11) Uani 1 1 d .
C7 C 0.8473(5) 0.3469(3) 0.7231(3) 0.0240(13) Uani 1 1 d .
H7 H 0.9289 0.3720 0.7357 0.029 Uiso 1 1 calc R
C8 C 0.7926(5) 0.3021(3) 0.6604(3) 0.0265(13) Uani 1 1 d .
H8 H 0.8299 0.2903 0.6215 0.032 Uiso 1 1 calc R
C9 C 0.7855(4) 0.3841(3) 0.8399(3) 0.0191(12) Uani 1 1 d .
C10 C 0.7991(5) 0.4636(3) 0.8689(3) 0.0236(12) Uani 1 1 d .
C11 C 0.8283(5) 0.4955(4) 0.9403(3) 0.0346(15) Uani 1 1 d .
H11 H 0.8390 0.5484 0.9612 0.041 Uiso 1 1 calc R
C12 C 0.8417(5) 0.4504(4) 0.9803(3) 0.0389(16) Uani 1 1 d .
H12 H 0.8616 0.4727 1.0279 0.047 Uiso 1 1 calc R
C13 C 0.8256(5) 0.3725(4) 0.9500(3) 0.0343(15) Uani 1 1 d .
H13 H 0.8340 0.3426 0.9777 0.041 Uiso 1 1 calc R
C14 C 0.7972(5) 0.3369(3) 0.8793(3) 0.0262(13) Uani 1 1 d .
C15 C 0.7868(5) 0.5146(3) 0.8255(3) 0.0295(14) Uani 1 1 d .
H15 H 0.7475 0.4814 0.7790 0.035 Uiso 1 1 calc R
C16 C 0.9109(6) 0.5558(4) 0.8202(5) 0.053(2) Uani 1 1 d .
H16A H 0.9529 0.5875 0.8653 0.079 Uiso 1 1 calc R
H16B H 0.9006 0.5873 0.7923 0.079 Uiso 1 1 calc R
H16C H 0.9578 0.5188 0.7996 0.079 Uiso 1 1 calc R
C17 C 0.7065(6) 0.5730(4) 0.8523(4) 0.0420(17) Uani 1 1 d .
H17A H 0.6291 0.5466 0.8569 0.063 Uiso 1 1 calc R
H17B H 0.6939 0.5997 0.8204 0.063 Uiso 1 1 calc R
H17C H 0.7464 0.6093 0.8962 0.063 Uiso 1 1 calc R
C18 C 0.7894(5) 0.2513(3) 0.8465(3) 0.0304(14) Uani 1 1 d .
H18 H 0.7519 0.2362 0.7982 0.036 Uiso 1 1 calc R
C19 C 0.7123(6) 0.2041(4) 0.8797(4) 0.048(2) Uani 1 1 d .
H19A H 0.7514 0.2144 0.9260 0.071 Uiso 1 1 calc R
H19B H 0.7033 0.1505 0.8540 0.071 Uiso 1 1 calc R
H19C H 0.6333 0.2173 0.8804 0.071 Uiso 1 1 calc R
C20 C 0.9169(6) 0.2337(4) 0.8485(4) 0.0474(19) Uani 1 1 d .
H20A H 0.9555 0.2480 0.8954 0.071 Uiso 1 1 calc R
H20B H 0.9645 0.2622 0.8255 0.071 Uiso 1 1 calc R
H20C H 0.9112 0.1797 0.8258 0.071 Uiso 1 1 calc R
C21 C 0.5842(5) 0.2237(3) 0.6057(3) 0.0237(12) Uani 1 1 d .
C22 C 0.5314(5) 0.2520(3) 0.5575(3) 0.0252(13) Uani 1 1 d .
C23 C 0.4497(6) 0.1997(4) 0.5013(3) 0.0335(14) Uani 1 1 d .
H23 H 0.4150 0.2169 0.4679 0.040 Uiso 1 1 calc R
C24 C 0.4192(6) 0.1236(4) 0.4942(3) 0.0410(16) Uani 1 1 d .
H24 H 0.3650 0.0898 0.4559 0.049 Uiso 1 1 calc R
C25 C 0.4688(6) 0.0967(4) 0.5439(3) 0.0371(15) Uani 1 1 d .
H25 H 0.4462 0.0451 0.5392 0.044 Uiso 1 1 calc R
C26 C 0.5518(6) 0.1461(3) 0.6003(3) 0.0305(14) Uani 1 1 d .
C27 C 0.5549(5) 0.3368(3) 0.5679(3) 0.0253(13) Uani 1 1 d .
H27 H 0.6282 0.3617 0.6027 0.030 Uiso 1 1 calc R
C28 C 0.4484(6) 0.3702(4) 0.5958(4) 0.0452(18) Uani 1 1 d .
H28A H 0.3741 0.3437 0.5644 0.068 Uiso 1 1 calc R
H28B H 0.4619 0.4238 0.6012 0.068 Uiso 1 1 calc R
H28C H 0.4420 0.3641 0.6396 0.068 Uiso 1 1 calc R
C29 C 0.5785(6) 0.3532(4) 0.5028(3) 0.0399(16) Uani 1 1 d .
H29A H 0.6516 0.3366 0.4895 0.060 Uiso 1 1 calc R
H29B H 0.5883 0.4073 0.5110 0.060 Uiso 1 1 calc R
H29C H 0.5107 0.3259 0.4666 0.060 Uiso 1 1 calc R
C30 C 0.6088(6) 0.1166(3) 0.6533(3) 0.0332(15) Uani 1 1 d .
H30 H 0.6290 0.1594 0.6970 0.040 Uiso 1 1 calc R
C31 C 0.7293(6) 0.0942(4) 0.6347(4) 0.0473(19) Uani 1 1 d .
H31A H 0.7138 0.0548 0.5904 0.071 Uiso 1 1 calc R
H31B H 0.7651 0.0756 0.6686 0.071 Uiso 1 1 calc R
H31C H 0.7845 0.1384 0.6335 0.071 Uiso 1 1 calc R
C32 C 0.5263(6) 0.0518(4) 0.6650(4) 0.0467(19) Uani 1 1 d .
H32A H 0.4516 0.0672 0.6767 0.070 Uiso 1 1 calc R
H32B H 0.5662 0.0393 0.7020 0.070 Uiso 1 1 calc R
H32C H 0.5083 0.0076 0.6239 0.070 Uiso 1 1 calc R
C33 C 0.3986(5) 0.3182(3) 0.9373(3) 0.0213(12) Uani 1 1 d .
C34 C 0.4554(5) 0.4015(3) 0.9531(3) 0.0311(14) Uani 1 1 d .
H34A H 0.5425 0.4076 0.9567 0.047 Uiso 1 1 calc R
H34B H 0.4354 0.4317 0.9957 0.047 Uiso 1 1 calc R
H34C H 0.4244 0.4184 0.9168 0.047 Uiso 1 1 calc R
C35 C 0.4575(5) 0.2869(4) 0.9893(3) 0.0313(14) Uani 1 1 d .
H35A H 0.4242 0.2329 0.9766 0.047 Uiso 1 1 calc R
H35B H 0.4413 0.3132 1.0342 0.047 Uiso 1 1 calc R
H35C H 0.5442 0.2947 0.9898 0.047 Uiso 1 1 calc R
C36 C 0.2615(5) 0.3053(3) 0.9340(3) 0.0282(14) Uani 1 1 d .
H36A H 0.2258 0.3209 0.8979 0.042 Uiso 1 1 calc R
H36B H 0.2425 0.3351 0.9771 0.042 Uiso 1 1 calc R
H36C H 0.2291 0.2518 0.9249 0.042 Uiso 1 1 calc R
C37 C 0.1890(5) 0.1463(4) 0.6779(3) 0.0353(15) Uani 1 1 d .
C38 C 0.1986(6) 0.1756(4) 0.6180(4) 0.0505(19) Uani 1 1 d .
H38A H 0.2103 0.2306 0.6344 0.076 Uiso 1 1 calc R
H38B H 0.1248 0.1541 0.5850 0.076 Uiso 1 1 calc R
H38C H 0.2667 0.1606 0.5968 0.076 Uiso 1 1 calc R
C39 C 0.1700(7) 0.0599(4) 0.6534(4) 0.057(2) Uani 1 1 d .
H39A H 0.2372 0.0443 0.6315 0.086 Uiso 1 1 calc R
H39B H 0.0954 0.0381 0.6211 0.086 Uiso 1 1 calc R
H39C H 0.1654 0.0423 0.6919 0.086 Uiso 1 1 calc R
C40 C 0.0881(5) 0.1726(4) 0.7153(4) 0.0454(18) Uani 1 1 d .
H40A H 0.0807 0.1507 0.7511 0.068 Uiso 1 1 calc R
H40B H 0.0125 0.1562 0.6837 0.068 Uiso 1 1 calc R
H40C H 0.1064 0.2276 0.7351 0.068 Uiso 1 1 calc R
W2 W 0.066109(18) 0.229091(12) 0.230105(11) 0.01660(7) Uani 1 1 d .
O3 O 0.0480(3) 0.2253(2) 0.13810(19) 0.0201(8) Uani 1 1 d .
O4 O 0.1569(3) 0.3269(2) 0.2854(2) 0.0254(9) Uani 1 1 d .
N4 N -0.0841(3) 0.2100(2) 0.2594(2) 0.0163(9) Uani 1 1 d .
N5 N -0.2935(4) 0.1448(2) 0.2284(2) 0.0170(9) Uani 1 1 d .
N6 N -0.2298(4) 0.2163(2) 0.3361(2) 0.0188(10) Uani 1 1 d .
C41 C 0.1446(4) 0.1572(3) 0.2382(3) 0.0213(12) Uani 1 1 d .
C42 C 0.1990(5) 0.0911(3) 0.2460(3) 0.0292(14) Uani 1 1 d .
C43 C 0.0975(6) 0.0276(4) 0.2467(4) 0.050(2) Uani 1 1 d .
H43A H 0.0535 0.0472 0.2834 0.075 Uiso 1 1 calc R
H43B H 0.1320 -0.0137 0.2534 0.075 Uiso 1 1 calc R
H43C H 0.0427 0.0089 0.2036 0.075 Uiso 1 1 calc R
C44 C 0.2686(6) 0.0608(4) 0.1860(4) 0.0464(19) Uani 1 1 d .
H44A H 0.2122 0.0402 0.1435 0.070 Uiso 1 1 calc R
H44B H 0.3075 0.0212 0.1930 0.070 Uiso 1 1 calc R
H44C H 0.3294 0.1021 0.1842 0.070 Uiso 1 1 calc R
C45 C 0.2896(5) 0.1179(4) 0.3137(3) 0.0330(15) Uani 1 1 d .
H45A H 0.3517 0.1600 0.3146 0.049 Uiso 1 1 calc R
H45B H 0.3267 0.0763 0.3171 0.049 Uiso 1 1 calc R
H45C H 0.2469 0.1343 0.3517 0.049 Uiso 1 1 calc R
C46 C -0.1898(5) 0.1913(3) 0.2735(3) 0.0170(11) Uani 1 1 d .
C47 C -0.3911(5) 0.1417(3) 0.2640(3) 0.0234(12) Uani 1 1 d .
H47 H -0.4703 0.1141 0.2452 0.028 Uiso 1 1 calc R
C48 C -0.3524(5) 0.1846(3) 0.3290(3) 0.0260(13) Uani 1 1 d .
H48 H -0.3994 0.1922 0.3640 0.031 Uiso 1 1 calc R
C49 C -0.3041(4) 0.1158(3) 0.1546(3) 0.0184(11) Uani 1 1 d .
C50 C -0.3093(5) 0.0376(3) 0.1222(3) 0.0224(12) Uani 1 1 d .
C51 C -0.3300(5) 0.0102(3) 0.0503(3) 0.0285(13) Uani 1 1 d .
H51 H -0.3355 -0.0418 0.0269 0.034 Uiso 1 1 calc R
C52 C -0.3423(5) 0.0590(4) 0.0135(3) 0.0322(14) Uani 1 1 d .
H52 H -0.3561 0.0397 -0.0342 0.039 Uiso 1 1 calc R
C53 C -0.3343(5) 0.1360(4) 0.0470(3) 0.0303(14) Uani 1 1 d .
H53 H -0.3429 0.1682 0.0215 0.036 Uiso 1 1 calc R
C54 C -0.3134(5) 0.1666(3) 0.1190(3) 0.0230(12) Uani 1 1 d .
C55 C -0.2960(5) -0.0163(3) 0.1620(3) 0.0297(14) Uani 1 1 d .
H55 H -0.2594 0.0143 0.2096 0.036 Uiso 1 1 calc R
C56 C -0.4210(6) -0.0624(4) 0.1620(4) 0.0441(18) Uani 1 1 d .
H56A H -0.4718 -0.0280 0.1825 0.066 Uiso 1 1 calc R
H56B H -0.4113 -0.0960 0.1879 0.066 Uiso 1 1 calc R
H56C H -0.4585 -0.0924 0.1156 0.066 Uiso 1 1 calc R
C57 C -0.2137(6) -0.0718(4) 0.1322(4) 0.0380(16) Uani 1 1 d .
H57A H -0.2527 -0.1059 0.0873 0.057 Uiso 1 1 calc R
H57B H -0.1998 -0.1010 0.1617 0.057 Uiso 1 1 calc R
H57C H -0.1371 -0.0431 0.1290 0.057 Uiso 1 1 calc R
C58 C -0.3093(5) 0.2514(3) 0.1553(3) 0.0274(13) Uani 1 1 d .
H58 H -0.2654 0.2651 0.2021 0.033 Uiso 1 1 calc R
C59 C -0.2413(5) 0.3032(4) 0.1214(3) 0.0332(15) Uani 1 1 d .
H59A H -0.1604 0.2935 0.1187 0.050 Uiso 1 1 calc R
H59B H -0.2365 0.3560 0.1482 0.050 Uiso 1 1 calc R
H59C H -0.2843 0.2926 0.0759 0.050 Uiso 1 1 calc R
C60 C -0.4392(6) 0.2652(4) 0.1608(4) 0.0432(18) Uani 1 1 d .
H60A H -0.4854 0.2509 0.1156 0.065 Uiso 1 1 calc R
H60B H -0.4356 0.3186 0.1851 0.065 Uiso 1 1 calc R
H60C H -0.4778 0.2348 0.1853 0.065 Uiso 1 1 calc R
C61 C -0.1588(5) 0.2715(3) 0.3976(3) 0.0239(12) Uani 1 1 d .
C62 C -0.0998(5) 0.2468(3) 0.4461(3) 0.0254(13) Uani 1 1 d .
C63 C -0.0371(5) 0.3019(3) 0.5072(3) 0.0303(14) Uani 1 1 d .
H63 H 0.0044 0.2866 0.5400 0.036 Uiso 1 1 calc R
C64 C -0.0354(5) 0.3785(4) 0.5200(3) 0.0345(15) Uani 1 1 d .
H64 H 0.0057 0.4145 0.5616 0.041 Uiso 1 1 calc R
C65 C -0.0951(5) 0.4024(4) 0.4709(3) 0.0340(15) Uani 1 1 d .
H65 H -0.0937 0.4545 0.4802 0.041 Uiso 1 1 calc R
C66 C -0.1565(5) 0.3501(3) 0.4082(3) 0.0270(13) Uani 1 1 d .
C67 C -0.0987(5) 0.1628(3) 0.4339(3) 0.0281(13) Uani 1 1 d .
H67 H -0.1506 0.1328 0.3896 0.034 Uiso 1 1 calc R
C68 C -0.1518(7) 0.1364(4) 0.4885(4) 0.0470(19) Uani 1 1 d .
H68A H -0.1026 0.1648 0.5326 0.070 Uiso 1 1 calc R
H68B H -0.1529 0.0826 0.4783 0.070 Uiso 1 1 calc R
H68C H -0.2337 0.1449 0.4893 0.070 Uiso 1 1 calc R
C69 C 0.0299(6) 0.1477(4) 0.4287(4) 0.0501(19) Uani 1 1 d .
H69A H 0.0568 0.1589 0.3900 0.075 Uiso 1 1 calc R
H69B H 0.0293 0.0948 0.4230 0.075 Uiso 1 1 calc R
H69C H 0.0845 0.1799 0.4700 0.075 Uiso 1 1 calc R
C70 C -0.2157(5) 0.3790(3) 0.3541(3) 0.0315(14) Uani 1 1 d .
H70 H -0.2741 0.3354 0.3205 0.038 Uiso 1 1 calc R
C71 C -0.2850(6) 0.4416(4) 0.3833(4) 0.0394(16) Uani 1 1 d .
H71A H -0.3453 0.4237 0.4072 0.059 Uiso 1 1 calc R
H71B H -0.3245 0.4546 0.3465 0.059 Uiso 1 1 calc R
H71C H -0.2290 0.4863 0.4146 0.059 Uiso 1 1 calc R
C72 C -0.1176(6) 0.4058(4) 0.3164(3) 0.0371(16) Uani 1 1 d .
H72A H -0.0580 0.4480 0.3484 0.056 Uiso 1 1 calc R
H72B H -0.1547 0.4221 0.2812 0.056 Uiso 1 1 calc R
H72C H -0.0785 0.3643 0.2959 0.056 Uiso 1 1 calc R
C73 C 0.0770(5) 0.1811(3) 0.0735(3) 0.0236(12) Uani 1 1 d .
C74 C 0.0234(6) 0.2127(4) 0.0200(3) 0.0336(15) Uani 1 1 d .
H74A H -0.0640 0.2037 0.0164 0.050 Uiso 1 1 calc R
H74B H 0.0448 0.1873 -0.0238 0.050 Uiso 1 1 calc R
H74C H 0.0556 0.2669 0.0338 0.050 Uiso 1 1 calc R
C75 C 0.0198(5) 0.0984(3) 0.0564(3) 0.0322(14) Uani 1 1 d .
H75A H 0.0494 0.0805 0.0923 0.048 Uiso 1 1 calc R
H75B H 0.0406 0.0689 0.0138 0.048 Uiso 1 1 calc R
H75C H -0.0673 0.0925 0.0522 0.048 Uiso 1 1 calc R
C76 C 0.2155(5) 0.1942(3) 0.0801(3) 0.0286(14) Uani 1 1 d .
H76A H 0.2489 0.2482 0.0935 0.043 Uiso 1 1 calc R
H76B H 0.2375 0.1679 0.0367 0.043 Uiso 1 1 calc R
H76C H 0.2474 0.1746 0.1143 0.043 Uiso 1 1 calc R
C77 C 0.2590(5) 0.3611(4) 0.3407(3) 0.0350(15) Uani 1 1 d .
C78 C 0.3725(5) 0.3356(4) 0.3150(4) 0.0446(18) Uani 1 1 d .
H78A H 0.3592 0.2805 0.2994 0.067 Uiso 1 1 calc R
H78B H 0.4410 0.3566 0.3517 0.067 Uiso 1 1 calc R
H78C H 0.3890 0.3535 0.2777 0.067 Uiso 1 1 calc R
C79 C 0.2307(6) 0.3352(4) 0.4006(4) 0.0495(19) Uani 1 1 d .
H79A H 0.1543 0.3472 0.4125 0.074 Uiso 1 1 calc R
H79B H 0.2945 0.3612 0.4393 0.074 Uiso 1 1 calc R
H79C H 0.2254 0.2807 0.3878 0.074 Uiso 1 1 calc R
C80 C 0.2719(7) 0.4471(4) 0.3591(4) 0.062(2) Uani 1 1 d .
H80A H 0.2842 0.4612 0.3194 0.094 Uiso 1 1 calc R
H80B H 0.3407 0.4728 0.3950 0.094 Uiso 1 1 calc R
H80C H 0.1991 0.4618 0.3747 0.094 Uiso 1 1 calc R

loop_
_atom_site_aniso_label
_atom_site_aniso_U_11
_atom_site_aniso_U_22
_atom_site_aniso_U_33
_atom_site_aniso_U_23
_atom_site_aniso_U_13
_atom_site_aniso_U_12
W1 0.01879(12) 0.01766(13) 0.01449(13) 0.00880(10) 0.00257(9) 0.00500(9)
O1 0.0239(19) 0.028(2) 0.018(2) 0.0128(18) 0.0049(16) 0.0091(16)
O2 0.0230(19) 0.026(2) 0.025(2) 0.0075(19) 0.0026(17) 0.0043(16)
N1 0.029(3) 0.020(2) 0.010(2) 0.003(2) 0.000(2) 0.0106(19)
N2 0.021(2) 0.019(2) 0.013(2) 0.008(2) 0.0068(18) 0.0062(18)
N3 0.026(2) 0.024(2) 0.011(2) 0.009(2) 0.0078(19) 0.0094(19)
C1 0.019(3) 0.029(3) 0.020(3) 0.011(3) 0.004(2) 0.004(2)
C2 0.028(3) 0.027(3) 0.029(3) 0.011(3) 0.008(3) 0.013(2)
C3 0.045(4) 0.027(3) 0.043(4) 0.023(3) 0.004(3) 0.012(3)
C4 0.040(4) 0.046(4) 0.036(4) 0.025(3) 0.013(3) 0.026(3)
C5 0.033(3) 0.042(4) 0.034(4) 0.024(3) 0.008(3) 0.018(3)
C6 0.021(3) 0.017(3) 0.010(3) 0.008(2) 0.005(2) 0.008(2)
C7 0.021(3) 0.029(3) 0.034(4) 0.021(3) 0.015(3) 0.007(2)
C8 0.037(3) 0.030(3) 0.021(3) 0.014(3) 0.013(3) 0.015(3)
C9 0.012(2) 0.026(3) 0.017(3) 0.007(2) 0.001(2) -0.001(2)
C10 0.022(3) 0.023(3) 0.022(3) 0.005(3) 0.002(2) 0.001(2)
C11 0.036(3) 0.032(4) 0.026(4) 0.000(3) -0.004(3) 0.005(3)
C12 0.037(4) 0.055(5) 0.014(3) 0.000(3) -0.002(3) 0.009(3)
C13 0.035(3) 0.050(4) 0.022(3) 0.023(3) -0.003(3) 0.003(3)
C14 0.020(3) 0.037(4) 0.022(3) 0.016(3) -0.005(2) 0.000(2)
C15 0.035(3) 0.023(3) 0.031(4) 0.010(3) 0.000(3) 0.006(2)
C16 0.047(4) 0.048(5) 0.081(6) 0.044(5) 0.013(4) 0.012(3)
C17 0.045(4) 0.032(4) 0.047(5) 0.010(3) 0.000(3) 0.016(3)
C18 0.041(3) 0.029(3) 0.024(3) 0.018(3) -0.002(3) 0.003(3)
C19 0.035(4) 0.039(4) 0.084(6) 0.037(4) 0.019(4) 0.011(3)
C20 0.052(4) 0.041(4) 0.065(5) 0.029(4) 0.034(4) 0.016(3)
C21 0.035(3) 0.022(3) 0.015(3) 0.004(2) 0.006(2) 0.011(2)
C22 0.037(3) 0.026(3) 0.016(3) 0.008(3) 0.006(2) 0.013(3)
C23 0.051(4) 0.034(4) 0.015(3) 0.009(3) -0.001(3) 0.010(3)
C24 0.058(4) 0.039(4) 0.017(3) 0.004(3) -0.005(3) 0.006(3)
C25 0.062(4) 0.023(3) 0.021(3) 0.000(3) 0.006(3) 0.011(3)
C26 0.045(4) 0.031(3) 0.020(3) 0.009(3) 0.009(3) 0.016(3)
C27 0.041(3) 0.024(3) 0.015(3) 0.010(3) 0.004(2) 0.011(3)
C28 0.063(5) 0.034(4) 0.053(5) 0.022(4) 0.033(4) 0.020(3)
C29 0.062(4) 0.036(4) 0.027(4) 0.018(3) 0.014(3) 0.007(3)
C30 0.059(4) 0.019(3) 0.022(3) 0.006(3) 0.004(3) 0.014(3)
C31 0.039(4) 0.047(4) 0.070(5) 0.050(4) -0.004(4) -0.003(3)
C32 0.056(4) 0.064(5) 0.049(5) 0.042(4) 0.023(4) 0.034(4)
C33 0.031(3) 0.020(3) 0.014(3) 0.007(2) 0.004(2) 0.006(2)
C34 0.038(3) 0.027(3) 0.026(4) 0.009(3) 0.002(3) 0.002(3)
C35 0.043(4) 0.038(4) 0.019(3) 0.015(3) 0.004(3) 0.013(3)
C36 0.036(3) 0.031(3) 0.022(3) 0.011(3) 0.012(3) 0.009(3)
C37 0.032(3) 0.035(4) 0.030(4) 0.008(3) -0.009(3) -0.002(3)
C38 0.047(4) 0.066(5) 0.031(4) 0.015(4) -0.008(3) 0.004(4)
C39 0.052(4) 0.036(4) 0.059(6) -0.004(4) -0.006(4) -0.008(3)
C40 0.024(3) 0.052(4) 0.052(5) 0.014(4) -0.001(3) -0.001(3)
W2 0.01714(11) 0.01954(13) 0.01603(13) 0.01015(10) 0.00178(9) 0.00407(9)
O3 0.0250(19) 0.021(2) 0.019(2) 0.0127(17) 0.0055(16) 0.0069(15)
O4 0.0233(19) 0.022(2) 0.023(2) 0.0012(18) -0.0024(16) -0.0012(15)
N4 0.013(2) 0.026(3) 0.014(2) 0.011(2) 0.0052(18) 0.0027(17)
N5 0.019(2) 0.021(2) 0.014(2) 0.009(2) 0.0059(18) 0.0044(18)
N6 0.026(2) 0.022(2) 0.008(2) 0.005(2) 0.0021(18) 0.0017(18)
C41 0.016(3) 0.029(3) 0.018(3) 0.009(3) -0.001(2) 0.004(2)
C42 0.030(3) 0.032(3) 0.031(4) 0.017(3) -0.001(3) 0.011(3)
C43 0.047(4) 0.035(4) 0.074(6) 0.037(4) -0.010(4) 0.000(3)
C44 0.054(4) 0.052(5) 0.038(4) 0.012(4) 0.001(3) 0.034(4)
C45 0.033(3) 0.041(4) 0.032(4) 0.019(3) 0.001(3) 0.017(3)
C46 0.027(3) 0.014(3) 0.015(3) 0.010(2) 0.002(2) 0.008(2)
C47 0.022(3) 0.029(3) 0.022(3) 0.012(3) 0.007(2) 0.001(2)
C48 0.026(3) 0.028(3) 0.026(3) 0.013(3) 0.012(3) -0.001(2)
C49 0.014(2) 0.028(3) 0.014(3) 0.011(2) 0.001(2) 0.001(2)
C50 0.022(3) 0.027(3) 0.017(3) 0.008(3) 0.002(2) 0.000(2)
C51 0.032(3) 0.031(3) 0.017(3) 0.008(3) -0.001(2) -0.002(3)
C52 0.034(3) 0.045(4) 0.011(3) 0.009(3) -0.001(2) -0.004(3)
C53 0.035(3) 0.043(4) 0.018(3) 0.023(3) -0.003(3) 0.002(3)
C54 0.017(3) 0.031(3) 0.025(3) 0.017(3) 0.002(2) 0.003(2)
C55 0.047(4) 0.022(3) 0.020(3) 0.007(3) 0.003(3) 0.005(3)
C56 0.061(4) 0.032(4) 0.054(5) 0.025(4) 0.028(4) 0.016(3)
C57 0.043(4) 0.031(4) 0.037(4) 0.013(3) -0.006(3) 0.005(3)
C58 0.032(3) 0.031(3) 0.027(3) 0.021(3) 0.002(3) 0.009(3)
C59 0.033(3) 0.035(4) 0.038(4) 0.019(3) 0.009(3) 0.007(3)
C60 0.046(4) 0.044(4) 0.056(5) 0.032(4) 0.023(4) 0.017(3)
C61 0.030(3) 0.025(3) 0.017(3) 0.008(3) 0.008(2) 0.001(2)
C62 0.031(3) 0.029(3) 0.018(3) 0.009(3) 0.008(2) 0.005(2)
C63 0.038(3) 0.034(4) 0.019(3) 0.011(3) 0.006(3) 0.002(3)
C64 0.039(3) 0.034(4) 0.020(3) 0.004(3) -0.003(3) -0.005(3)
C65 0.040(3) 0.026(3) 0.030(4) 0.007(3) 0.003(3) -0.004(3)
C66 0.032(3) 0.025(3) 0.027(3) 0.015(3) 0.007(3) 0.000(2)
C67 0.038(3) 0.029(3) 0.018(3) 0.011(3) 0.005(3) 0.004(3)
C68 0.072(5) 0.034(4) 0.038(4) 0.015(3) 0.025(4) 0.006(3)
C69 0.060(5) 0.042(4) 0.056(5) 0.024(4) 0.014(4) 0.014(4)
C70 0.037(3) 0.026(3) 0.035(4) 0.018(3) 0.004(3) 0.003(3)
C71 0.038(4) 0.048(4) 0.042(4) 0.026(4) 0.012(3) 0.011(3)
C72 0.056(4) 0.032(4) 0.036(4) 0.018(3) 0.022(3) 0.020(3)
C73 0.033(3) 0.027(3) 0.014(3) 0.010(3) 0.008(2) 0.007(2)
C74 0.042(4) 0.041(4) 0.024(3) 0.017(3) 0.008(3) 0.013(3)
C75 0.041(4) 0.027(3) 0.025(3) 0.009(3) -0.001(3) -0.001(3)
C76 0.031(3) 0.034(4) 0.025(3) 0.013(3) 0.011(3) 0.008(3)
C77 0.036(3) 0.036(4) 0.026(4) 0.011(3) -0.005(3) -0.007(3)
C78 0.026(3) 0.059(5) 0.046(4) 0.027(4) -0.008(3) -0.007(3)
C79 0.047(4) 0.063(5) 0.034(4) 0.023(4) -0.008(3) -0.008(3)
C80 0.079(6) 0.038(4) 0.047(5) 0.005(4) -0.010(4) -0.021(4)

loop_
_atom_type_symbol
_atom_type_description
_atom_type_scat_dispersion_real
_atom_type_scat_dispersion_imag
_atom_type_scat_source
C C 0.0033 0.0016 'International Tables Vol C Tables 4.2.6.8 and 6.1.1.4'
H H 0.0000 0.0000 'International Tables Vol C Tables 4.2.6.8 and 6.1.1.4'
N N 0.0061 0.0033 'International Tables Vol C Tables 4.2.6.8 and 6.1.1.4'
O O 0.0106 0.0060 'International Tables Vol C Tables 4.2.6.8 and 6.1.1.4'
W W -0.8490 6.8722 'International Tables Vol C Tables 4.2.6.8 and 6.1.1.4'

loop_
_geom_angle_atom_site_label_1
_geom_angle_atom_site_label_2
_geom_angle_atom_site_label_3
_geom_angle
C1 W1 N1 107.1(2)
C1 W1 O2 108.5(2)
N1 W1 O2 112.01(17)
C1 W1 O1 108.6(2)
N1 W1 O1 111.11(17)
O2 W1 O1 109.36(16)
C33 O1 W1 138.9(3)
C37 O2 W1 138.7(4)
C6 N1 W1 178.5(4)
C6 N2 C7 108.6(4)
C6 N2 C9 125.2(4)
C7 N2 C9 125.7(4)
C8 N3 C6 109.1(5)
C8 N3 C21 126.2(4)
C6 N3 C21 124.6(4)
C2 C1 W1 175.4(4)
C1 C2 C3 108.9(4)
C1 C2 C4 110.5(5)
C3 C2 C4 109.2(5)
C1 C2 C5 110.6(5)
C3 C2 C5 108.8(5)
C4 C2 C5 108.9(5)
N1 C6 N3 126.6(5)
N1 C6 N2 127.9(5)
N3 C6 N2 105.4(4)
C8 C7 N2 107.8(5)
C7 C8 N3 109.1(5)
C14 C9 C10 122.8(5)
C14 C9 N2 118.6(5)
C10 C9 N2 118.6(5)
C11 C10 C9 117.1(6)
C11 C10 C15 120.5(5)
C9 C10 C15 122.4(5)
C12 C11 C10 121.4(6)
C13 C12 C11 119.7(6)
C12 C13 C14 122.1(6)
C13 C14 C9 116.9(6)
C13 C14 C18 121.2(5)
C9 C14 C18 121.7(5)
C16 C15 C10 111.2(5)
C16 C15 C17 110.0(5)
C10 C15 C17 112.7(5)
C19 C18 C14 113.0(5)
C19 C18 C20 109.8(5)
C14 C18 C20 110.1(5)
C22 C21 C26 121.8(5)
C22 C21 N3 118.4(5)
C26 C21 N3 119.8(5)
C23 C22 C21 117.6(5)
C23 C22 C27 120.7(5)
C21 C22 C27 121.6(5)
C24 C23 C22 121.5(6)
C23 C24 C25 120.4(6)
C26 C25 C24 120.4(6)
C25 C26 C21 118.3(6)
C25 C26 C30 120.6(6)
C21 C26 C30 121.1(5)
C22 C27 C29 112.4(5)
C22 C27 C28 109.3(5)
C29 C27 C28 111.7(5)
C32 C30 C26 114.5(6)
C32 C30 C31 111.0(5)
C26 C30 C31 109.9(5)
O1 C33 C34 108.8(5)
O1 C33 C36 108.2(4)
C34 C33 C36 112.1(5)
O1 C33 C35 105.7(4)
C34 C33 C35 110.7(5)
C36 C33 C35 111.1(5)
O2 C37 C40 109.3(5)
O2 C37 C39 107.0(5)
C40 C37 C39 110.6(6)
O2 C37 C38 108.1(5)
C40 C37 C38 111.2(6)
C39 C37 C38 110.5(6)
C41 W2 N4 107.0(2)
C41 W2 O3 108.9(2)
N4 W2 O3 112.56(16)
C41 W2 O4 110.1(2)
N4 W2 O4 110.06(17)
O3 W2 O4 108.20(16)
C73 O3 W2 139.0(3)
C77 O4 W2 139.7(4)
C46 N4 W2 174.1(4)
C47 N5 C46 109.4(4)
C47 N5 C49 124.6(4)
C46 N5 C49 125.1(4)
C48 N6 C46 110.0(5)
C48 N6 C61 124.5(4)
C46 N6 C61 125.4(4)
C42 C41 W2 173.9(4)
C41 C42 C43 109.3(5)
C41 C42 C45 110.1(5)
C43 C42 C45 109.1(6)
C41 C42 C44 110.0(5)
C43 C42 C44 110.0(6)
C45 C42 C44 108.3(5)
N4 C46 N6 128.1(5)
N4 C46 N5 127.7(5)
N6 C46 N5 104.1(4)
C48 C47 N5 108.4(5)
C47 C48 N6 108.1(5)
C54 C49 C50 123.2(5)
C54 C49 N5 118.2(5)
C50 C49 N5 118.6(5)
C49 C50 C51 117.1(5)
C49 C50 C55 122.3(5)
C51 C50 C55 120.6(5)
C52 C51 C50 121.0(6)
C53 C52 C51 120.5(5)
C52 C53 C54 121.0(5)
C49 C54 C53 117.3(5)
C49 C54 C58 122.2(5)
C53 C54 C58 120.4(5)
C50 C55 C56 110.4(5)
C50 C55 C57 111.8(5)
C56 C55 C57 109.1(5)
C54 C58 C59 113.0(5)
C54 C58 C60 110.0(5)
C59 C58 C60 111.1(5)
C62 C61 C66 122.3(5)
C62 C61 N6 119.5(5)
C66 C61 N6 118.1(5)
C61 C62 C63 118.1(5)
C61 C62 C67 122.4(5)
C63 C62 C67 119.4(5)
C64 C63 C62 121.1(6)
C63 C64 C65 120.1(6)
C66 C65 C64 121.3(6)
C65 C66 C61 117.0(6)
C65 C66 C70 119.7(5)
C61 C66 C70 123.3(5)
C68 C67 C62 111.5(5)
C68 C67 C69 111.5(6)
C62 C67 C69 110.8(5)
C71 C70 C72 110.9(5)
C71 C70 C66 113.6(5)
C72 C70 C66 109.1(5)
O3 C73 C75 109.6(5)
O3 C73 C76 107.7(4)
C75 C73 C76 112.1(5)
O3 C73 C74 106.0(4)
C75 C73 C74 110.5(5)
C76 C73 C74 110.8(5)
O4 C77 C80 106.1(5)
O4 C77 C79 108.5(5)
C80 C77 C79 111.4(6)
O4 C77 C78 108.5(5)
C80 C77 C78 110.9(6)
C79 C77 C78 111.3(6)

loop_
_geom_bond_atom_site_label_1
_geom_bond_atom_site_label_2
_geom_bond_distance
W1 C1 1.765(5)
W1 N1 1.875(5)
W1 O2 1.881(4)
W1 O1 1.881(4)
O1 C33 1.443(6)
O2 C37 1.432(7)
N1 C6 1.273(6)
N2 C6 1.388(6)
N2 C7 1.392(7)
N2 C9 1.430(7)
N3 C8 1.371(7)
N3 C6 1.379(6)
N3 C21 1.428(7)
C1 C2 1.510(7)
C2 C3 1.527(8)
C2 C4 1.537(8)
C2 C5 1.538(8)
C7 C8 1.326(8)
C9 C14 1.394(8)
C9 C10 1.396(7)
C10 C11 1.394(8)
C10 C15 1.519(8)
C11 C12 1.375(9)
C12 C13 1.368(9)
C13 C14 1.386(8)
C14 C18 1.516(8)
C15 C16 1.515(9)
C15 C17 1.536(8)
C18 C19 1.508(8)
C18 C20 1.522(8)
C21 C22 1.396(8)
C21 C26 1.407(8)
C22 C23 1.391(8)
C22 C27 1.510(8)
C23 C24 1.368(9)
C24 C25 1.391(9)
C25 C26 1.384(9)
C26 C30 1.512(8)
C27 C29 1.518(8)
C27 C28 1.523(8)
C30 C32 1.506(9)
C30 C31 1.533(9)
C33 C34 1.506(8)
C33 C36 1.512(7)
C33 C35 1.526(8)
C37 C40 1.503(9)
C37 C39 1.507(9)
C37 C38 1.517(9)
W2 C41 1.766(5)
W2 N4 1.873(4)
W2 O3 1.880(4)
W2 O4 1.884(4)
O3 C73 1.439(6)
O4 C77 1.441(7)
N4 C46 1.275(6)
N5 C47 1.389(7)
N5 C46 1.389(6)
N5 C49 1.442(7)
N6 C48 1.384(7)
N6 C46 1.385(7)
N6 C61 1.425(7)
C41 C42 1.512(8)
C42 C43 1.516(8)
C42 C45 1.537(8)
C42 C44 1.545(9)
C47 C48 1.321(8)
C49 C54 1.388(7)
C49 C50 1.395(7)
C50 C51 1.398(8)
C50 C55 1.510(8)
C51 C52 1.379(8)
C52 C53 1.373(8)
C53 C54 1.402(8)
C54 C58 1.519(8)
C55 C56 1.527(9)
C55 C57 1.530(8)
C58 C59 1.526(8)
C58 C60 1.533(8)
C61 C62 1.388(8)
C61 C66 1.415(8)
C62 C63 1.390(8)
C62 C67 1.516(8)
C63 C64 1.371(8)
C64 C65 1.393(9)
C65 C66 1.387(8)
C66 C70 1.531(8)
C67 C68 1.514(8)
C67 C69 1.525(8)
C70 C71 1.515(8)
C70 C72 1.527(8)
C73 C75 1.493(8)
C73 C76 1.522(7)
C73 C74 1.529(8)
C77 C80 1.514(9)
C77 C79 1.516(9)
C77 C78 1.523(9)

loop_
_geom_torsion_atom_site_label_1
_geom_torsion_atom_site_label_2
_geom_torsion_atom_site_label_3
_geom_torsion_atom_site_label_4
_geom_torsion
C1 W1 O1 C33 -0.6(5)
N1 W1 O1 C33 117.0(5)
O2 W1 O1 C33 -118.8(5)
C1 W1 O2 C37 3.2(6)
N1 W1 O2 C37 -114.9(6)
O1 W1 O2 C37 121.5(6)
C1 W1 N1 C6 -30(17)
O2 W1 N1 C6 89(17)
O1 W1 N1 C6 -148(17)
N1 W1 C1 C2 -25(6)
O2 W1 C1 C2 -146(6)
O1 W1 C1 C2 95(6)
W1 C1 C2 C3 -3(6)
W1 C1 C2 C4 -123(6)
W1 C1 C2 C5 116(6)
W1 N1 C6 N3 -64(17)
W1 N1 C6 N2 120(17)
C8 N3 C6 N1 -177.1(5)
C21 N3 C6 N1 0.2(8)
C8 N3 C6 N2 -0.2(5)
C21 N3 C6 N2 177.1(4)
C7 N2 C6 N1 177.2(5)
C9 N2 C6 N1 5.0(8)
C7 N2 C6 N3 0.3(5)
C9 N2 C6 N3 -171.9(4)
C6 N2 C7 C8 -0.3(6)
C9 N2 C7 C8 171.8(5)
N2 C7 C8 N3 0.2(6)
C6 N3 C8 C7 0.0(6)
C21 N3 C8 C7 -177.3(5)
C6 N2 C9 C14 72.9(6)
C7 N2 C9 C14 -98.1(6)
C6 N2 C9 C10 -108.4(6)
C7 N2 C9 C10 80.7(6)
C14 C9 C10 C11 1.5(8)
N2 C9 C10 C11 -177.3(5)
C14 C9 C10 C15 179.7(5)
N2 C9 C10 C15 1.0(7)
C9 C10 C11 C12 -0.7(8)
C15 C10 C11 C12 -179.0(5)
C10 C11 C12 C13 -0.3(9)
C11 C12 C13 C14 0.7(9)
C12 C13 C14 C9 0.0(8)
C12 C13 C14 C18 175.2(5)
C10 C9 C14 C13 -1.1(8)
N2 C9 C14 C13 177.6(5)
C10 C9 C14 C18 -176.3(5)
N2 C9 C14 C18 2.4(7)
C11 C10 C15 C16 75.8(7)
C9 C10 C15 C16 -102.4(7)
C11 C10 C15 C17 -48.2(7)
C9 C10 C15 C17 133.6(6)
C13 C14 C18 C19 48.9(8)
C9 C14 C18 C19 -136.0(6)
C13 C14 C18 C20 -74.2(7)
C9 C14 C18 C20 100.8(6)
C8 N3 C21 C22 -78.9(7)
C6 N3 C21 C22 104.3(6)
C8 N3 C21 C26 101.8(6)
C6 N3 C21 C26 -75.1(7)
C26 C21 C22 C23 -3.3(8)
N3 C21 C22 C23 177.3(5)
C26 C21 C22 C27 172.6(5)
N3 C21 C22 C27 -6.8(8)
C21 C22 C23 C24 1.7(9)
C27 C22 C23 C24 -174.3(6)
C22 C23 C24 C25 0.7(10)
C23 C24 C25 C26 -1.5(10)
C24 C25 C26 C21 -0.1(9)
C24 C25 C26 C30 -178.2(6)
C22 C21 C26 C25 2.6(8)
N3 C21 C26 C25 -178.1(5)
C22 C21 C26 C30 -179.4(5)
N3 C21 C26 C30 -0.1(8)
C23 C22 C27 C29 -47.7(7)
C21 C22 C27 C29 136.5(6)
C23 C22 C27 C28 76.9(7)
C21 C22 C27 C28 -98.9(6)
C25 C26 C30 C32 -33.8(8)
C21 C26 C30 C32 148.2(6)
C25 C26 C30 C31 91.9(7)
C21 C26 C30 C31 -86.1(7)
W1 O1 C33 C34 -57.1(7)
W1 O1 C33 C36 64.9(6)
W1 O1 C33 C35 -176.1(4)
W1 O2 C37 C40 -58.8(8)
W1 O2 C37 C39 -178.6(5)
W1 O2 C37 C38 62.4(8)
C41 W2 O3 C73 1.3(5)
N4 W2 O3 C73 -117.1(5)
O4 W2 O3 C73 121.0(5)
C41 W2 O4 C77 -14.1(6)
N4 W2 O4 C77 103.6(6)
O3 W2 O4 C77 -133.0(5)
C41 W2 N4 C46 -75(4)
O3 W2 N4 C46 44(4)
O4 W2 N4 C46 165(4)
N4 W2 C41 C42 15(4)
O3 W2 C41 C42 -107(4)
O4 W2 C41 C42 134(4)
W2 C41 C42 C43 7(5)
W2 C41 C42 C45 -113(4)
W2 C41 C42 C44 128(4)
W2 N4 C46 N6 168(3)
W2 N4 C46 N5 -16(4)
C48 N6 C46 N4 177.6(5)
C61 N6 C46 N4 2.6(8)
C48 N6 C46 N5 1.2(6)
C61 N6 C46 N5 -173.8(5)
C47 N5 C46 N4 -177.3(5)
C49 N5 C46 N4 -7.7(8)
C47 N5 C46 N6 -1.0(5)
C49 N5 C46 N6 168.7(4)
C46 N5 C47 C48 0.4(6)
C49 N5 C47 C48 -169.3(5)
N5 C47 C48 N6 0.4(6)
C46 N6 C48 C47 -1.0(6)
C61 N6 C48 C47 174.0(5)
C47 N5 C49 C54 94.7(6)
C46 N5 C49 C54 -73.5(6)
C47 N5 C49 C50 -82.8(6)
C46 N5 C49 C50 109.1(6)
C54 C49 C50 C51 -2.7(7)
N5 C49 C50 C51 174.6(4)
C54 C49 C50 C55 178.6(5)
N5 C49 C50 C55 -4.1(7)
C49 C50 C51 C52 1.2(8)
C55 C50 C51 C52 179.9(5)
C50 C51 C52 C53 0.0(9)
C51 C52 C53 C54 0.1(9)
C50 C49 C54 C53 2.8(7)
N5 C49 C54 C53 -174.5(5)
C50 C49 C54 C58 179.1(5)
N5 C49 C54 C58 1.7(7)
C52 C53 C54 C49 -1.5(8)
C52 C53 C54 C58 -177.8(5)
C49 C50 C55 C56 101.4(6)
C51 C50 C55 C56 -77.3(7)
C49 C50 C55 C57 -137.0(5)
C51 C50 C55 C57 44.4(7)
C49 C54 C58 C59 142.7(5)
C53 C54 C58 C59 -41.1(7)
C49 C54 C58 C60 -92.4(6)
C53 C54 C58 C60 83.8(6)
C48 N6 C61 C62 88.8(7)
C46 N6 C61 C62 -96.9(6)
C48 N6 C61 C66 -88.1(6)
C46 N6 C61 C66 86.2(6)
C66 C61 C62 C63 0.4(8)
N6 C61 C62 C63 -176.4(5)
C66 C61 C62 C67 -178.0(5)
N6 C61 C62 C67 5.3(8)
C61 C62 C63 C64 1.3(8)
C67 C62 C63 C64 179.7(5)
C62 C63 C64 C65 -1.3(9)
C63 C64 C65 C66 -0.4(9)
C64 C65 C66 C61 1.9(9)
C64 C65 C66 C70 -177.0(5)
C62 C61 C66 C65 -1.9(8)
N6 C61 C66 C65 174.9(5)
C62 C61 C66 C70 177.0(5)
N6 C61 C66 C70 -6.2(8)
C61 C62 C67 C68 -122.3(6)
C63 C62 C67 C68 59.4(7)
C61 C62 C67 C69 112.9(6)
C63 C62 C67 C69 -65.4(7)
C65 C66 C70 C71 -43.9(7)
C61 C66 C70 C71 137.2(6)
C65 C66 C70 C72 80.4(7)
C61 C66 C70 C72 -98.5(6)
W2 O3 C73 C75 57.6(7)
W2 O3 C73 C76 -64.5(6)
W2 O3 C73 C74 176.9(4)
W2 O4 C77 C80 -177.5(5)
W2 O4 C77 C79 -57.7(8)
W2 O4 C77 C78 63.3(7)
